data_1560668
loop_
_publ_author_name
'Zheng, Li-Mei'
'Liu, Jing-Xin'

_publ_section_title
;
 Lanthanide contraction effect on crystal structures of lanthanide
 coordination polymers with cyclohexanocucurbit[6]uril ligand
;
_journal_name_full 'Journal of Solid State Chemistry'
_journal_page_first 45
_journal_page_last 49
_journal_paper_doi 10.1016/j.jssc.2016.10.008
_journal_volume 245
_journal_year 2017
_chemical_formula_sum 'C60 H96 Cd Cl4 N24 O23'
_chemical_formula_weight 1775.81
_space_group_IT_number 9
_space_group_name_Hall 'C -2yc'
_space_group_name_H-M_alt 'C 1 c 1'
_symmetry_cell_setting monoclinic
_symmetry_space_group_name_H-M 'C 1 c 1'
_atom_sites_solution_hydrogens geom
_atom_sites_solution_primary direct
_atom_sites_solution_secondary difmap
_cell_angle_alpha 90.00
_cell_angle_beta 125.950(2)
_cell_angle_gamma 90.00
_cell_formula_units_Z 4
_cell_length_a 29.3272(18)
_cell_length_b 16.7251(9)
_cell_length_c 18.2300(10)
_cell_measurement_reflns_used 9794
_cell_measurement_temperature 223(2)
_cell_measurement_theta_max 25.97
_cell_measurement_theta_min 2.34
_cell_volume 7238.7(7)
_computing_cell_refinement 'Bruker SMART'
_computing_data_collection 'Bruker SMART'
_computing_data_reduction 'Bruker SAINT'
_computing_molecular_graphics 'Bruker SHELXTL'
_computing_publication_material 'Bruker SHELXTL'
_computing_structure_refinement 'SHELXL-97 (Sheldrick, 1997)'
_computing_structure_solution 'SHELXS-97 (Sheldrick, 1990)'
_diffrn_ambient_temperature 223(2)
_diffrn_measured_fraction_theta_full 0.994
_diffrn_measured_fraction_theta_max 0.994
_diffrn_measurement_device_type 'Bruker CCD Area Detector'
_diffrn_measurement_method '\f and \w scan'
_diffrn_radiation_monochromator graphite
_diffrn_radiation_source 'fine-focus sealed tube'
_diffrn_radiation_type MoK\a
_diffrn_radiation_wavelength 0.71073
_diffrn_reflns_av_R_equivalents 0.0268
_diffrn_reflns_av_sigmaI/netI 0.0322
_diffrn_reflns_limit_h_max 35
_diffrn_reflns_limit_h_min -34
_diffrn_reflns_limit_k_max 20
_diffrn_reflns_limit_k_min -20
_diffrn_reflns_limit_l_max 20
_diffrn_reflns_limit_l_min -21
_diffrn_reflns_number 30417
_diffrn_reflns_theta_full 25.20
_diffrn_reflns_theta_max 25.20
_diffrn_reflns_theta_min 1.49
_diffrn_standards_decay_% none
_exptl_absorpt_coefficient_mu 0.545
_exptl_absorpt_correction_T_max 0.8580
_exptl_absorpt_correction_T_min 0.8364
_exptl_absorpt_correction_type multi-scan
_exptl_absorpt_process_details 'SADABS (Bruker, 2008)'
_exptl_crystal_colour colorless
_exptl_crystal_density_diffrn 1.629
_exptl_crystal_density_method 'not measured'
_exptl_crystal_description block
_exptl_crystal_F_000 3696
_exptl_crystal_size_max 0.34
_exptl_crystal_size_mid 0.32
_exptl_crystal_size_min 0.29
_refine_diff_density_max 2.587
_refine_diff_density_min -0.905
_refine_diff_density_rms 0.106
_refine_ls_abs_structure_details 'Flack H D (1983), Acta Cryst. A39, 876-881'
_refine_ls_abs_structure_Flack 0.00
_refine_ls_extinction_method none
_refine_ls_goodness_of_fit_ref 1.008
_refine_ls_hydrogen_treatment constr
_refine_ls_matrix_type full
_refine_ls_number_parameters 973
_refine_ls_number_reflns 11595
_refine_ls_number_restraints 2
_refine_ls_restrained_S_all 1.007
_refine_ls_R_factor_all 0.0494
_refine_ls_R_factor_gt 0.0482
_refine_ls_shift/su_max 0.000
_refine_ls_shift/su_mean 0.000
_refine_ls_structure_factor_coef Fsqd
_refine_ls_weighting_details 'calc w=1/[\s^2^(Fo^2^)+(0.1050P)^2^+10.2730P] where P=(Fo^2^+2Fc^2^)/3'
_refine_ls_weighting_scheme calc
_refine_ls_wR_factor_gt 0.1353
_refine_ls_wR_factor_ref 0.1368
_reflns_number_gt 11191
_reflns_number_total 11595
_reflns_threshold_expression >2sigma(I)
_cod_data_source_file JSSC-2017-245-45.cif
_cod_data_source_block Yb
_cod_depositor_comments
;
The following automatic conversions were performed:

data item '_symmetry_cell_setting' value 'Monoclinic' was changed to
'monoclinic' in accordance with the built-in table derived from the
CIF Core dictionary named 'cif_core.dic' version 2.4.5 last updated
on 2014-11-21.

data item '_exptl_crystal_density_meas' value 'not measured' was
changed to '?' -- the value is perceived as not measured.

Automatic conversion script
Id: cif_fix_values 8369 2020-08-20 11:38:08Z andrius 
;
_cod_original_sg_symbol_H-M Cc
_cod_database_code 1560668

loop_
_symmetry_equiv_pos_as_xyz
'x, y, z'
'x, -y, z+1/2'
'x+1/2, y+1/2, z'
'x+1/2, -y+1/2, z+1/2'

loop_
_atom_site_label
_atom_site_type_symbol
_atom_site_fract_x
_atom_site_fract_y
_atom_site_fract_z
_atom_site_U_iso_or_equiv
_atom_site_adp_type
_atom_site_occupancy
_atom_site_symmetry_multiplicity
_atom_site_calc_flag
_atom_site_refinement_flags
_atom_site_disorder_assembly
_atom_site_disorder_group
Cd1 Cd 0.516482(14) -0.704476(19) 0.26412(2) 0.03654(11) Uani 1 1 d . . .
Cl1 Cl 0.43954(6) -0.77897(8) 0.13074(10) 0.0460(3) Uani 1 1 d . . .
Cl2 Cl 0.50558(7) -0.74213(9) 0.38486(10) 0.0531(3) Uani 1 1 d . . .
Cl3 Cl 0.49695(7) -0.56128(9) 0.24061(10) 0.0633(5) Uani 1 1 d . . .
Cl4 Cl 0.60616(8) -0.74822(18) 0.30238(15) 0.0893(8) Uani 1 1 d . . .
C1 C 0.5922(2) -0.4007(3) 0.3805(3) 0.0289(9) Uani 1 1 d . . .
C2 C 0.62364(19) -0.4903(3) 0.5008(3) 0.0271(9) Uani 1 1 d . . .
C3 C 0.58455(18) -0.4261(3) 0.5003(3) 0.0269(9) Uani 1 1 d . . .
C4 C 0.6746(2) -0.4181(3) 0.6379(3) 0.0314(10) Uani 1 1 d . . .
C5 C 0.5275(2) -0.3117(3) 0.3838(3) 0.0370(11) Uani 1 1 d . . .
H5A H 0.5147 -0.3040 0.3211 0.044 Uiso 1 1 calc R . .
H5B H 0.4951 -0.3303 0.3819 0.044 Uiso 1 1 calc R . .
C6 C 0.6052(2) -0.3285(3) 0.6267(3) 0.0308(9) Uani 1 1 d . . .
H6A H 0.5691 -0.3442 0.6142 0.037 Uiso 1 1 calc R . .
H6B H 0.6333 -0.3283 0.6926 0.037 Uiso 1 1 calc R . .
C7 C 0.54876(18) -0.1712(3) 0.3874(3) 0.0300(9) Uani 1 1 d . . .
C8 C 0.5499(2) -0.2147(3) 0.5116(3) 0.0287(9) Uani 1 1 d . . .
C9 C 0.56284(18) -0.1226(3) 0.5208(3) 0.0289(9) Uani 1 1 d . . .
C10 C 0.6410(2) -0.1922(3) 0.6422(3) 0.0324(10) Uani 1 1 d . . .
C11 C 0.5544(2) -0.0245(3) 0.4042(3) 0.0329(10) Uani 1 1 d . . .
H11A H 0.5351 0.0107 0.4208 0.039 Uiso 1 1 calc R . .
H11B H 0.5317 -0.0262 0.3379 0.039 Uiso 1 1 calc R . .
C12 C 0.6516(2) -0.0466(3) 0.6439(4) 0.0375(11) Uani 1 1 d . . .
H12A H 0.6825 -0.0583 0.7071 0.045 Uiso 1 1 calc R . .
H12B H 0.6260 -0.0093 0.6444 0.045 Uiso 1 1 calc R . .
C13 C 0.62815(18) 0.0163(3) 0.3864(3) 0.0268(9) Uani 1 1 d . . .
C14 C 0.64572(19) 0.0495(3) 0.5260(3) 0.0292(9) Uani 1 1 d . . .
C15 C 0.69475(19) 0.0830(2) 0.5232(3) 0.0254(9) Uani 1 1 d . . .
C16 C 0.7317(2) -0.0083(3) 0.6433(3) 0.0301(9) Uani 1 1 d . . .
C17 C 0.71038(19) 0.0717(2) 0.3996(3) 0.0282(9) Uani 1 1 d . . .
H17A H 0.7222 0.1278 0.4124 0.034 Uiso 1 1 calc R . .
H17B H 0.6846 0.0657 0.3336 0.034 Uiso 1 1 calc R . .
C18 C 0.80190(19) 0.0637(3) 0.6369(3) 0.0265(9) Uani 1 1 d . . .
H18A H 0.8041 0.1210 0.6280 0.032 Uiso 1 1 calc R . .
H18B H 0.8254 0.0537 0.7023 0.032 Uiso 1 1 calc R . .
C19 C 0.75772(18) -0.0432(2) 0.3869(3) 0.0245(9) Uani 1 1 d . . .
C20 C 0.81646(17) 0.0401(2) 0.5129(3) 0.0219(8) Uani 1 1 d . . .
C21 C 0.85353(17) -0.0255(2) 0.5077(3) 0.0223(8) Uani 1 1 d . . .
C22 C 0.86427(18) -0.0385(2) 0.6457(3) 0.0259(9) Uani 1 1 d . . .
C23 C 0.82312(18) -0.1340(2) 0.3868(3) 0.0247(8) Uani 1 1 d . . .
H23A H 0.8548 -0.1161 0.3864 0.030 Uiso 1 1 calc R . .
H23B H 0.7904 -0.1400 0.3236 0.030 Uiso 1 1 calc R . .
C24 C 0.92392(18) -0.1267(2) 0.6279(3) 0.0258(9) Uani 1 1 d . . .
H24A H 0.9452 -0.1281 0.6940 0.031 Uiso 1 1 calc R . .
H24B H 0.9496 -0.1086 0.6135 0.031 Uiso 1 1 calc R . .
C25 C 0.80089(19) -0.2744(3) 0.3850(3) 0.0238(8) Uani 1 1 d . . .
C26 C 0.89218(18) -0.2362(2) 0.5075(3) 0.0245(8) Uani 1 1 d . . .
C27 C 0.88385(17) -0.3285(2) 0.5131(3) 0.0235(8) Uani 1 1 d . . .
C28 C 0.89941(16) -0.2644(2) 0.6405(3) 0.0221(8) Uani 1 1 d . . .
C29 C 0.80484(19) -0.4212(2) 0.3918(3) 0.0240(8) Uani 1 1 d . . .
H29A H 0.8353 -0.4564 0.4041 0.029 Uiso 1 1 calc R . .
H29B H 0.7782 -0.4154 0.3259 0.029 Uiso 1 1 calc R . .
C30 C 0.88427(17) -0.4091(2) 0.6347(3) 0.0240(8) Uani 1 1 d . . .
H30A H 0.9090 -0.4481 0.6342 0.029 Uiso 1 1 calc R . .
H30B H 0.8995 -0.3989 0.6982 0.029 Uiso 1 1 calc R . .
C31 C 0.71954(18) -0.4614(2) 0.3752(3) 0.0231(8) Uani 1 1 d . . .
C32 C 0.80331(17) -0.4995(2) 0.5120(3) 0.0215(8) Uani 1 1 d . . .
C33 C 0.75140(18) -0.5340(2) 0.5076(3) 0.0227(8) Uani 1 1 d . . .
C34 C 0.80309(19) -0.4469(2) 0.6321(3) 0.0257(9) Uani 1 1 d . . .
C35 C 0.64505(18) -0.5156(3) 0.3838(3) 0.0247(8) Uani 1 1 d . . .
H35A H 0.6228 -0.5048 0.3186 0.030 Uiso 1 1 calc R . .
H35B H 0.6404 -0.5722 0.3916 0.030 Uiso 1 1 calc R . .
C36 C 0.72845(18) -0.5215(3) 0.6238(3) 0.0285(9) Uani 1 1 d . . .
H36A H 0.7183 -0.5782 0.6111 0.034 Uiso 1 1 calc R . .
H36B H 0.7533 -0.5149 0.6897 0.034 Uiso 1 1 calc R . .
C37 C 0.6032(2) -0.5760(3) 0.4945(3) 0.0317(10) Uani 1 1 d . . .
H37A H 0.5686 -0.5856 0.4339 0.038 Uiso 1 1 calc R . .
H37B H 0.6319 -0.6140 0.5047 0.038 Uiso 1 1 calc R . .
C38 C 0.5919(2) -0.5890(3) 0.5656(4) 0.0395(11) Uani 1 1 d . . .
H38A H 0.6275 -0.5849 0.6262 0.047 Uiso 1 1 calc R . .
H38B H 0.5770 -0.6430 0.5589 0.047 Uiso 1 1 calc R . .
C39 C 0.5498(3) -0.5277(4) 0.5570(6) 0.0601(18) Uani 1 1 d . . .
H39A H 0.5161 -0.5563 0.5420 0.072 Uiso 1 1 calc R . .
H39B H 0.5668 -0.5018 0.6159 0.072 Uiso 1 1 calc R . .
C40 C 0.5325(2) -0.4651(3) 0.4875(5) 0.0466(14) Uani 1 1 d . . .
H40A H 0.5105 -0.4240 0.4922 0.056 Uiso 1 1 calc R . .
H40B H 0.5085 -0.4889 0.4270 0.056 Uiso 1 1 calc R . .
C41 C 0.4955(2) -0.2335(3) 0.5023(4) 0.0384(11) Uani 1 1 d . . .
H41A H 0.4854 -0.2897 0.4855 0.046 Uiso 1 1 calc R . .
H41B H 0.5017 -0.2249 0.5607 0.046 Uiso 1 1 calc R . .
C42 C 0.4481(2) -0.1810(4) 0.4315(4) 0.0480(13) Uani 1 1 d . . .
H42A H 0.4136 -0.1951 0.4252 0.058 Uiso 1 1 calc R . .
H42B H 0.4417 -0.1905 0.3730 0.058 Uiso 1 1 calc R . .
C43 C 0.4612(3) -0.0906(4) 0.4563(6) 0.0604(18) Uani 1 1 d . . .
H43A H 0.4514 -0.0607 0.4026 0.072 Uiso 1 1 calc R . .
H43B H 0.4377 -0.0705 0.4742 0.072 Uiso 1 1 calc R . .
C44 C 0.5229(2) -0.0756(4) 0.5330(5) 0.0491(15) Uani 1 1 d . . .
H44A H 0.5298 -0.0909 0.5906 0.059 Uiso 1 1 calc R . .
H44B H 0.5310 -0.0184 0.5357 0.059 Uiso 1 1 calc R . .
C45 C 0.6151(3) 0.1154(3) 0.5385(4) 0.0449(13) Uani 1 1 d . . .
H45A H 0.5891 0.0914 0.5495 0.054 Uiso 1 1 calc R . .
H45B H 0.5929 0.1473 0.4828 0.054 Uiso 1 1 calc R . .
C46 C 0.6574(3) 0.1711(3) 0.6195(4) 0.0460(13) Uani 1 1 d . . .
H46A H 0.6366 0.2151 0.6227 0.055 Uiso 1 1 calc R . .
H46B H 0.6759 0.1406 0.6761 0.055 Uiso 1 1 calc R . .
C47 C 0.7016(3) 0.2049(3) 0.6112(4) 0.0478(14) Uani 1 1 d . . .
H47A H 0.7388 0.1914 0.6661 0.057 Uiso 1 1 calc R . .
H47B H 0.6983 0.2633 0.6079 0.057 Uiso 1 1 calc R . .
C48 C 0.6979(2) 0.1747(3) 0.5288(3) 0.0362(11) Uani 1 1 d . . .
H48A H 0.7310 0.1928 0.5326 0.043 Uiso 1 1 calc R . .
H48B H 0.6644 0.1973 0.4736 0.043 Uiso 1 1 calc R . .
C49 C 0.8362(2) 0.1244(3) 0.5125(3) 0.0341(10) Uani 1 1 d . . .
H49A H 0.8743 0.1326 0.5677 0.041 Uiso 1 1 calc R . .
H49B H 0.8113 0.1635 0.5123 0.041 Uiso 1 1 calc R . .
C50 C 0.8363(2) 0.1378(3) 0.4297(4) 0.0400(12) Uani 1 1 d . . .
H50A H 0.8524 0.1905 0.4342 0.048 Uiso 1 1 calc R . .
H50B H 0.7975 0.1373 0.3749 0.048 Uiso 1 1 calc R . .
C51 C 0.8708(2) 0.0728(3) 0.4215(3) 0.0323(10) Uani 1 1 d . . .
H51A H 0.8460 0.0450 0.3635 0.039 Uiso 1 1 calc R . .
H51B H 0.9007 0.0988 0.4212 0.039 Uiso 1 1 calc R . .
C52 C 0.89744(19) 0.0114(3) 0.4980(3) 0.0295(10) Uani 1 1 d . . .
H52A H 0.9269 0.0373 0.5550 0.035 Uiso 1 1 calc R . .
H52B H 0.9151 -0.0310 0.4855 0.035 Uiso 1 1 calc R . .
C53 C 0.9391(2) -0.2201(3) 0.4959(3) 0.0308(10) Uani 1 1 d . . .
H53A H 0.9441 -0.1624 0.4946 0.037 Uiso 1 1 calc R . .
H53B H 0.9286 -0.2427 0.4383 0.037 Uiso 1 1 calc R . .
C54 C 0.9950(2) -0.2581(3) 0.5749(4) 0.0387(11) Uani 1 1 d . . .
H54A H 1.0227 -0.2553 0.5612 0.046 Uiso 1 1 calc R . .
H54B H 1.0098 -0.2270 0.6302 0.046 Uiso 1 1 calc R . .
C55 C 0.98823(19) -0.3450(3) 0.5922(4) 0.0354(10) Uani 1 1 d . . .
H55A H 0.9948 -0.3488 0.6514 0.043 Uiso 1 1 calc R . .
H55B H 1.0169 -0.3775 0.5945 0.043 Uiso 1 1 calc R . .
C56 C 0.9298(2) -0.3791(3) 0.5196(3) 0.0304(9) Uani 1 1 d . . .
H56A H 0.9274 -0.4344 0.5349 0.036 Uiso 1 1 calc R . .
H56B H 0.9240 -0.3794 0.4608 0.036 Uiso 1 1 calc R . .
C57 C 0.8434(2) -0.5652(3) 0.5262(3) 0.0301(10) Uani 1 1 d . . .
H57A H 0.8601 -0.5901 0.5855 0.036 Uiso 1 1 calc R . .
H57B H 0.8739 -0.5421 0.5257 0.036 Uiso 1 1 calc R . .
C58 C 0.8125(2) -0.6288(3) 0.4518(4) 0.0382(11) Uani 1 1 d . . .
H58A H 0.8374 -0.6750 0.4687 0.046 Uiso 1 1 calc R . .
H58B H 0.8041 -0.6070 0.3952 0.046 Uiso 1 1 calc R . .
C59 C 0.7572(2) -0.6571(3) 0.4355(4) 0.0400(12) Uani 1 1 d . . .
H59A H 0.7253 -0.6394 0.3754 0.048 Uiso 1 1 calc R . .
H59B H 0.7567 -0.7157 0.4362 0.048 Uiso 1 1 calc R . .
C60 C 0.7498(2) -0.6255(2) 0.5060(3) 0.0334(10) Uani 1 1 d . . .
H60A H 0.7800 -0.6463 0.5659 0.040 Uiso 1 1 calc R . .
H60B H 0.7137 -0.6439 0.4918 0.040 Uiso 1 1 calc R . .
N1 N 0.62341(15) -0.4676(2) 0.4230(3) 0.0261(7) Uani 1 1 d . . .
N2 N 0.57048(16) -0.3740(2) 0.4250(3) 0.0311(8) Uani 1 1 d . . .
N3 N 0.67773(15) -0.4756(2) 0.5883(3) 0.0278(8) Uani 1 1 d . . .
N4 N 0.62145(17) -0.3886(2) 0.5876(3) 0.0310(8) Uani 1 1 d . . .
N5 N 0.54556(17) -0.2361(3) 0.4295(3) 0.0328(9) Uani 1 1 d . . .
N6 N 0.55684(16) -0.1039(2) 0.4372(3) 0.0307(8) Uani 1 1 d . . .
N7 N 0.59999(16) -0.2476(2) 0.5927(3) 0.0298(8) Uani 1 1 d . . .
N8 N 0.62143(18) -0.1202(3) 0.6002(3) 0.0354(9) Uani 1 1 d . . .
N9 N 0.60913(17) 0.0105(2) 0.4384(3) 0.0321(8) Uani 1 1 d . . .
N10 N 0.68017(16) 0.0538(2) 0.4371(2) 0.0273(8) Uani 1 1 d . . .
N11 N 0.67479(16) -0.0074(2) 0.6009(3) 0.0286(8) Uani 1 1 d . . .
N12 N 0.74446(17) 0.0441(2) 0.6005(3) 0.0301(8) Uani 1 1 d . . .
N13 N 0.75987(16) 0.0223(2) 0.4330(2) 0.0262(8) Uani 1 1 d . . .
N14 N 0.81087(15) -0.0727(2) 0.4279(2) 0.0241(7) Uani 1 1 d . . .
N15 N 0.82482(17) 0.0202(2) 0.5976(3) 0.0292(8) Uani 1 1 d . . .
N16 N 0.87907(16) -0.0688(2) 0.5928(2) 0.0249(7) Uani 1 1 d . . .
N17 N 0.83683(16) -0.2114(2) 0.4300(3) 0.0253(8) Uani 1 1 d . . .
N18 N 0.82825(15) -0.3435(2) 0.4309(2) 0.0234(7) Uani 1 1 d . . .
N19 N 0.90566(16) -0.20710(19) 0.5934(3) 0.0244(7) Uani 1 1 d . . .
N20 N 0.88611(15) -0.3340(2) 0.5943(3) 0.0245(7) Uani 1 1 d . . .
N21 N 0.77606(15) -0.4593(2) 0.4256(2) 0.0254(7) Uani 1 1 d . . .
N22 N 0.70380(15) -0.5004(2) 0.4235(2) 0.0230(7) Uani 1 1 d . . .
N23 N 0.82893(15) -0.4439(2) 0.5900(2) 0.0234(7) Uani 1 1 d . . .
N24 N 0.75952(15) -0.4997(2) 0.5874(3) 0.0270(8) Uani 1 1 d . . .
O1 O 0.58349(17) -0.3709(2) 0.3120(2) 0.0421(8) Uani 1 1 d . . .
O2 O 0.54413(16) -0.1710(2) 0.3162(2) 0.0422(8) Uani 1 1 d . . .
O3 O 0.60375(14) -0.0056(2) 0.3074(2) 0.0349(7) Uani 1 1 d . . .
O4 O 0.71530(13) -0.07031(19) 0.3186(2) 0.0309(7) Uani 1 1 d . . .
O5 O 0.75326(14) -0.2713(2) 0.3153(2) 0.0354(7) Uani 1 1 d . . .
O6 O 0.68682(13) -0.43341(18) 0.2986(2) 0.0290(6) Uani 1 1 d . . .
O7 O 0.71315(14) -0.3988(2) 0.7151(2) 0.0347(7) Uani 1 1 d . . .
O8 O 0.68709(17) -0.2039(2) 0.7120(3) 0.0438(9) Uani 1 1 d . . .
O9 O 0.76587(15) -0.0495(2) 0.7091(2) 0.0398(8) Uani 1 1 d . . .
O10 O 0.88368(15) -0.0598(2) 0.7226(2) 0.0360(7) Uani 1 1 d . . .
O11 O 0.90662(14) -0.25371(18) 0.7133(2) 0.0316(7) Uani 1 1 d . . .
O12 O 0.81832(16) -0.4099(2) 0.7011(3) 0.0408(8) Uani 1 1 d . . .
O1W O 0.98737(16) -0.5417(3) 0.6838(3) 0.0556(11) Uani 1 1 d . . .
O4W O 0.9208(2) 0.0901(3) 0.8396(4) 0.0714(14) Uani 1 1 d . . .
O7W O 0.6397(3) -0.2939(3) 0.2593(4) 0.0815(18) Uani 1 1 d . . .
O6W O 0.7834(3) -0.2818(4) 0.7598(4) 0.096(2) Uani 1 1 d . . .
O5W O 0.8594(3) 0.2404(4) 0.6971(5) 0.0908(19) Uani 1 1 d . . .
O3W O 0.8415(3) -0.3778(5) 0.2657(5) 0.105(2) Uani 1 1 d . . .
O2W O 0.4457(3) 0.0843(4) 0.3005(6) 0.106(2) Uani 1 1 d . . .

loop_
_atom_site_aniso_label
_atom_site_aniso_U_11
_atom_site_aniso_U_22
_atom_site_aniso_U_33
_atom_site_aniso_U_23
_atom_site_aniso_U_13
_atom_site_aniso_U_12
Cd1 0.02991(18) 0.04202(18) 0.03283(19) 0.00267(15) 0.01570(15) -0.00230(15)
Cl1 0.0422(7) 0.0434(6) 0.0417(7) -0.0075(5) 0.0187(6) -0.0061(5)
Cl2 0.0602(9) 0.0637(8) 0.0460(8) 0.0053(6) 0.0372(8) 0.0051(7)
Cl3 0.0573(9) 0.0438(7) 0.0401(8) 0.0069(6) 0.0015(7) -0.0034(6)
Cl4 0.0484(9) 0.163(2) 0.0697(12) 0.0649(14) 0.0418(9) 0.0454(12)
C1 0.031(2) 0.031(2) 0.023(2) -0.0032(17) 0.015(2) -0.0037(17)
C2 0.025(2) 0.030(2) 0.021(2) -0.0010(16) 0.0107(19) -0.0072(17)
C3 0.020(2) 0.037(2) 0.022(2) -0.0040(17) 0.0112(19) -0.0079(17)
C4 0.031(2) 0.035(2) 0.028(2) 0.0021(18) 0.017(2) -0.0081(18)
C5 0.027(2) 0.041(3) 0.024(2) -0.0045(19) 0.005(2) 0.0056(19)
C6 0.035(2) 0.038(2) 0.026(2) -0.0021(18) 0.022(2) -0.0027(19)
C7 0.022(2) 0.043(2) 0.025(2) -0.0003(19) 0.0132(19) 0.0043(18)
C8 0.026(2) 0.037(2) 0.027(2) -0.0021(17) 0.017(2) 0.0002(17)
C9 0.024(2) 0.040(2) 0.026(2) -0.0011(18) 0.016(2) 0.0023(18)
C10 0.032(3) 0.047(3) 0.025(3) -0.0014(19) 0.020(2) -0.0044(19)
C11 0.028(2) 0.041(2) 0.024(2) 0.0052(18) 0.012(2) 0.0058(19)
C12 0.042(3) 0.043(3) 0.032(3) -0.002(2) 0.025(2) -0.006(2)
C13 0.024(2) 0.033(2) 0.019(2) 0.0038(16) 0.0102(19) 0.0118(17)
C14 0.023(2) 0.033(2) 0.024(2) 0.0023(17) 0.0099(19) 0.0078(17)
C15 0.028(2) 0.022(2) 0.018(2) -0.0001(15) 0.0095(19) 0.0041(16)
C16 0.034(2) 0.034(2) 0.021(2) -0.0002(17) 0.015(2) 0.0010(18)
C17 0.030(2) 0.026(2) 0.023(2) 0.0062(16) 0.013(2) 0.0054(16)
C18 0.027(2) 0.036(2) 0.0127(19) -0.0037(16) 0.0099(18) -0.0003(17)
C19 0.021(2) 0.0228(18) 0.025(2) 0.0038(16) 0.0108(19) -0.0031(15)
C20 0.022(2) 0.0264(19) 0.0136(19) -0.0020(14) 0.0082(17) -0.0009(15)
C21 0.021(2) 0.0225(18) 0.020(2) 0.0019(15) 0.0104(18) -0.0010(15)
C22 0.025(2) 0.031(2) 0.017(2) 0.0004(16) 0.0091(18) -0.0018(16)
C23 0.022(2) 0.030(2) 0.016(2) 0.0040(15) 0.0076(18) 0.0029(16)
C24 0.022(2) 0.0232(19) 0.020(2) -0.0036(15) 0.0051(18) -0.0018(16)
C25 0.024(2) 0.029(2) 0.017(2) 0.0009(15) 0.0108(19) -0.0009(16)
C26 0.022(2) 0.027(2) 0.023(2) 0.0031(16) 0.0117(18) 0.0019(16)
C27 0.0162(19) 0.026(2) 0.025(2) 0.0005(15) 0.0105(18) -0.0026(15)
C28 0.0149(19) 0.029(2) 0.021(2) -0.0042(16) 0.0097(17) 0.0000(15)
C29 0.025(2) 0.027(2) 0.021(2) -0.0030(15) 0.0146(19) -0.0039(16)
C30 0.019(2) 0.028(2) 0.016(2) 0.0061(15) 0.0050(17) 0.0026(15)
C31 0.025(2) 0.0206(18) 0.021(2) -0.0017(15) 0.0115(19) -0.0007(15)
C32 0.021(2) 0.0236(18) 0.0144(19) -0.0003(15) 0.0071(17) -0.0014(15)
C33 0.023(2) 0.0208(18) 0.017(2) 0.0010(15) 0.0080(18) -0.0017(15)
C34 0.026(2) 0.0218(18) 0.022(2) -0.0011(16) 0.0095(18) -0.0036(16)
C35 0.022(2) 0.031(2) 0.018(2) -0.0041(16) 0.0093(18) -0.0070(16)
C36 0.024(2) 0.033(2) 0.022(2) 0.0064(17) 0.0104(19) -0.0026(17)
C37 0.031(2) 0.033(2) 0.026(2) -0.0025(17) 0.014(2) -0.0094(18)
C38 0.044(3) 0.044(3) 0.032(3) 0.003(2) 0.024(2) -0.010(2)
C39 0.070(4) 0.057(4) 0.088(5) -0.008(3) 0.066(4) -0.023(3)
C40 0.033(3) 0.048(3) 0.067(4) -0.016(3) 0.033(3) -0.015(2)
C41 0.035(3) 0.046(3) 0.049(3) -0.007(2) 0.032(3) -0.005(2)
C42 0.026(3) 0.068(3) 0.048(3) -0.011(3) 0.020(3) 0.001(2)
C43 0.038(3) 0.059(4) 0.087(5) 0.011(3) 0.038(4) 0.015(3)
C44 0.049(3) 0.053(3) 0.070(4) -0.019(3) 0.048(3) -0.004(3)
C45 0.057(3) 0.036(2) 0.054(3) 0.003(2) 0.040(3) 0.012(2)
C46 0.071(4) 0.036(3) 0.042(3) -0.003(2) 0.039(3) 0.014(2)
C47 0.069(4) 0.035(3) 0.039(3) -0.006(2) 0.032(3) -0.001(2)
C48 0.055(3) 0.022(2) 0.034(3) -0.0001(18) 0.028(2) 0.002(2)
C49 0.039(3) 0.028(2) 0.034(3) -0.0039(18) 0.021(2) -0.0035(18)
C50 0.052(3) 0.026(2) 0.050(3) 0.005(2) 0.035(3) -0.005(2)
C51 0.039(3) 0.032(2) 0.033(3) 0.0064(18) 0.025(2) -0.0001(19)
C52 0.023(2) 0.032(2) 0.029(2) 0.0027(18) 0.013(2) -0.0070(17)
C53 0.028(2) 0.038(2) 0.031(3) 0.0022(19) 0.020(2) -0.0014(18)
C54 0.022(2) 0.050(3) 0.040(3) 0.002(2) 0.015(2) 0.000(2)
C55 0.021(2) 0.048(3) 0.034(3) 0.001(2) 0.014(2) 0.0085(19)
C56 0.027(2) 0.038(2) 0.030(2) -0.0002(18) 0.019(2) 0.0008(18)
C57 0.030(2) 0.026(2) 0.028(2) -0.0040(17) 0.014(2) -0.0002(17)
C58 0.037(3) 0.030(2) 0.041(3) -0.011(2) 0.019(2) 0.0036(19)
C59 0.050(3) 0.021(2) 0.043(3) -0.0105(19) 0.023(3) -0.0044(19)
C60 0.036(3) 0.024(2) 0.034(3) 0.0034(18) 0.018(2) -0.0014(18)
N1 0.0255(19) 0.0264(17) 0.0225(19) -0.0008(14) 0.0120(16) -0.0018(14)
N2 0.029(2) 0.039(2) 0.0222(19) -0.0036(15) 0.0137(17) 0.0021(16)
N3 0.0198(18) 0.0368(19) 0.0195(19) -0.0034(14) 0.0075(16) -0.0046(14)
N4 0.029(2) 0.0345(19) 0.027(2) -0.0047(15) 0.0150(17) -0.0020(15)
N5 0.027(2) 0.043(2) 0.023(2) -0.0062(17) 0.0122(18) 0.0043(17)
N6 0.031(2) 0.038(2) 0.023(2) -0.0049(15) 0.0155(18) -0.0033(16)
N7 0.027(2) 0.035(2) 0.025(2) -0.0010(15) 0.0138(17) -0.0031(15)
N8 0.037(2) 0.044(2) 0.025(2) -0.0029(16) 0.0174(19) -0.0081(17)
N9 0.028(2) 0.036(2) 0.026(2) 0.0002(15) 0.0126(18) -0.0006(15)
N10 0.028(2) 0.0302(18) 0.0189(19) -0.0012(14) 0.0113(17) 0.0021(14)
N11 0.028(2) 0.0330(18) 0.0219(19) 0.0024(14) 0.0130(17) -0.0006(15)
N12 0.034(2) 0.0330(19) 0.024(2) 0.0058(15) 0.0174(18) 0.0051(16)
N13 0.027(2) 0.0282(18) 0.0192(18) 0.0010(14) 0.0116(17) 0.0032(14)
N14 0.0215(17) 0.0267(17) 0.0179(18) -0.0017(13) 0.0081(15) -0.0015(13)
N15 0.030(2) 0.0294(18) 0.022(2) 0.0005(15) 0.0120(18) 0.0012(15)
N16 0.0260(19) 0.0269(17) 0.0148(17) 0.0010(13) 0.0080(16) 0.0002(14)
N17 0.0227(19) 0.0268(17) 0.0199(19) -0.0016(13) 0.0088(17) -0.0014(13)
N18 0.0247(18) 0.0247(16) 0.0185(18) -0.0006(13) 0.0114(16) 0.0027(13)
N19 0.0223(19) 0.0230(17) 0.0214(19) 0.0018(13) 0.0092(16) 0.0003(13)
N20 0.0266(19) 0.0215(16) 0.027(2) -0.0023(14) 0.0165(17) -0.0013(13)
N21 0.0210(18) 0.0299(18) 0.0212(19) 0.0033(14) 0.0100(16) 0.0016(14)
N22 0.0187(17) 0.0284(18) 0.0156(17) 0.0013(13) 0.0065(15) -0.0010(13)
N23 0.0249(18) 0.0248(16) 0.0207(18) -0.0032(13) 0.0135(16) -0.0047(13)
N24 0.0208(19) 0.0328(19) 0.0215(19) 0.0014(14) 0.0091(16) -0.0043(14)
O1 0.055(2) 0.0391(18) 0.0328(19) 0.0074(14) 0.0264(18) 0.0099(16)
O2 0.045(2) 0.058(2) 0.0231(18) -0.0032(16) 0.0198(17) 0.0052(17)
O3 0.0271(17) 0.0437(17) 0.0209(16) -0.0038(13) 0.0069(14) 0.0008(13)
O4 0.0231(16) 0.0372(16) 0.0211(16) -0.0068(13) 0.0067(14) -0.0019(13)
O5 0.0241(17) 0.0362(16) 0.0241(17) 0.0013(13) 0.0020(15) 0.0016(13)
O6 0.0231(15) 0.0313(15) 0.0226(16) 0.0033(12) 0.0077(14) 0.0008(12)
O7 0.0327(18) 0.0404(17) 0.0226(17) -0.0060(13) 0.0116(15) -0.0086(14)
O8 0.034(2) 0.058(2) 0.0245(19) 0.0042(14) 0.0089(18) -0.0094(15)
O9 0.038(2) 0.0459(19) 0.0230(17) 0.0133(14) 0.0105(16) 0.0052(15)
O10 0.0395(19) 0.0414(17) 0.0218(17) 0.0027(13) 0.0149(16) 0.0003(14)
O11 0.0384(18) 0.0313(15) 0.0239(16) -0.0041(12) 0.0177(15) -0.0083(13)
O12 0.042(2) 0.050(2) 0.033(2) -0.0168(16) 0.0235(18) -0.0142(16)
O1W 0.032(2) 0.063(2) 0.051(3) -0.0139(19) 0.013(2) 0.0013(18)
O4W 0.049(3) 0.093(3) 0.063(3) -0.037(3) 0.027(2) -0.005(2)
O7W 0.122(5) 0.057(3) 0.059(3) 0.011(2) 0.049(4) 0.034(3)
O6W 0.107(5) 0.095(4) 0.060(4) -0.013(3) 0.035(4) -0.062(4)
O5W 0.071(4) 0.096(4) 0.100(5) -0.033(4) 0.048(4) -0.015(3)
O3W 0.099(5) 0.146(6) 0.081(4) 0.004(4) 0.059(4) -0.023(4)
O2W 0.110(5) 0.092(4) 0.129(6) 0.029(4) 0.077(5) 0.018(4)

loop_
_atom_type_symbol
_atom_type_description
_atom_type_scat_dispersion_real
_atom_type_scat_dispersion_imag
_atom_type_scat_source
C C 0.0033 0.0016 'International Tables Vol C Tables 4.2.6.8 and 6.1.1.4'
H H 0.0000 0.0000 'International Tables Vol C Tables 4.2.6.8 and 6.1.1.4'
N N 0.0061 0.0033 'International Tables Vol C Tables 4.2.6.8 and 6.1.1.4'
O O 0.0106 0.0060 'International Tables Vol C Tables 4.2.6.8 and 6.1.1.4'
Cd Cd -0.8075 1.2024 'International Tables Vol C Tables 4.2.6.8 and 6.1.1.4'
Cl Cl 0.1484 0.1585 'International Tables Vol C Tables 4.2.6.8 and 6.1.1.4'

loop_
_geom_angle_atom_site_label_1
_geom_angle_atom_site_label_2
_geom_angle_atom_site_label_3
_geom_angle
_geom_angle_site_symmetry_1
_geom_angle_site_symmetry_3
Cl4 Cd1 Cl3 116.96(8) . .
Cl4 Cd1 Cl1 110.07(8) . .
Cl3 Cd1 Cl1 109.70(5) . .
Cl4 Cd1 Cl2 110.71(6) . .
Cl3 Cd1 Cl2 105.38(6) . .
Cl1 Cd1 Cl2 103.05(5) . .
O1 C1 N1 125.6(4) . .
O1 C1 N2 125.6(4) . .
N1 C1 N2 108.8(4) . .
N1 C2 N3 113.4(4) . .
N1 C2 C37 113.1(4) . .
N3 C2 C37 111.3(4) . .
N1 C2 C3 103.3(3) . .
N3 C2 C3 102.2(3) . .
C37 C2 C3 112.8(4) . .
N4 C3 N2 113.1(4) . .
N4 C3 C40 112.6(4) . .
N2 C3 C40 113.5(4) . .
N4 C3 C2 102.7(3) . .
N2 C3 C2 102.4(3) . .
C40 C3 C2 111.5(4) . .
O7 C4 N4 127.0(5) . .
O7 C4 N3 125.1(4) . .
N4 C4 N3 107.9(4) . .
N5 C5 N2 114.7(4) . .
N5 C5 H5A 108.6 . .
N2 C5 H5A 108.6 . .
N5 C5 H5B 108.6 . .
N2 C5 H5B 108.6 . .
H5A C5 H5B 107.6 . .
N7 C6 N4 114.5(4) . .
N7 C6 H6A 108.6 . .
N4 C6 H6A 108.6 . .
N7 C6 H6B 108.6 . .
N4 C6 H6B 108.6 . .
H6A C6 H6B 107.6 . .
O2 C7 N5 126.7(4) . .
O2 C7 N6 124.6(4) . .
N5 C7 N6 108.7(4) . .
N7 C8 N5 112.2(4) . .
N7 C8 C41 113.6(4) . .
N5 C8 C41 112.0(4) . .
N7 C8 C9 103.1(4) . .
N5 C8 C9 102.6(4) . .
C41 C8 C9 112.5(4) . .
N8 C9 N6 112.3(4) . .
N8 C9 C44 113.4(4) . .
N6 C9 C44 114.0(4) . .
N8 C9 C8 101.7(4) . .
N6 C9 C8 103.0(4) . .
C44 C9 C8 111.2(4) . .
O8 C10 N7 126.5(5) . .
O8 C10 N8 125.2(5) . .
N7 C10 N8 108.3(4) . .
N6 C11 N9 114.7(4) . .
N6 C11 H11A 108.6 . .
N9 C11 H11A 108.6 . .
N6 C11 H11B 108.6 . .
N9 C11 H11B 108.6 . .
H11A C11 H11B 107.6 . .
N8 C12 N11 114.3(4) . .
N8 C12 H12A 108.7 . .
N11 C12 H12A 108.7 . .
N8 C12 H12B 108.7 . .
N11 C12 H12B 108.7 . .
H12A C12 H12B 107.6 . .
O3 C13 N9 127.0(4) . .
O3 C13 N10 124.8(4) . .
N9 C13 N10 108.1(4) . .
N9 C14 N11 112.6(4) . .
N9 C14 C45 111.7(4) . .
N11 C14 C45 113.9(4) . .
N9 C14 C15 102.9(4) . .
N11 C14 C15 102.7(3) . .
C45 C14 C15 112.2(4) . .
N10 C15 N12 112.8(3) . .
N10 C15 C48 112.1(4) . .
N12 C15 C48 113.3(4) . .
N10 C15 C14 102.8(4) . .
N12 C15 C14 103.0(3) . .
C48 C15 C14 112.0(4) . .
O9 C16 N12 125.5(5) . .
O9 C16 N11 125.7(4) . .
N12 C16 N11 108.9(4) . .
N10 C17 N13 115.1(4) . .
N10 C17 H17A 108.5 . .
N13 C17 H17A 108.5 . .
N10 C17 H17B 108.5 . .
N13 C17 H17B 108.5 . .
H17A C17 H17B 107.5 . .
N15 C18 N12 114.7(4) . .
N15 C18 H18A 108.6 . .
N12 C18 H18A 108.6 . .
N15 C18 H18B 108.6 . .
N12 C18 H18B 108.6 . .
H18A C18 H18B 107.6 . .
O4 C19 N13 125.5(4) . .
O4 C19 N14 125.3(4) . .
N13 C19 N14 109.2(4) . .
N15 C20 N13 113.4(4) . .
N15 C20 C49 112.9(4) . .
N13 C20 C49 113.4(4) . .
N15 C20 C21 102.2(3) . .
N13 C20 C21 102.6(3) . .
C49 C20 C21 111.3(3) . .
N16 C21 N14 113.1(3) . .
N16 C21 C52 112.5(4) . .
N14 C21 C52 112.7(4) . .
N16 C21 C20 102.8(3) . .
N14 C21 C20 102.4(3) . .
C52 C21 C20 112.4(3) . .
O10 C22 N16 125.2(4) . .
O10 C22 N15 126.5(4) . .
N16 C22 N15 108.3(4) . .
N14 C23 N17 115.5(4) . .
N14 C23 H23A 108.4 . .
N17 C23 H23A 108.4 . .
N14 C23 H23B 108.4 . .
N17 C23 H23B 108.4 . .
H23A C23 H23B 107.5 . .
N16 C24 N19 114.9(4) . .
N16 C24 H24A 108.5 . .
N19 C24 H24A 108.5 . .
N16 C24 H24B 108.5 . .
N19 C24 H24B 108.5 . .
H24A C24 H24B 107.5 . .
O5 C25 N17 126.8(4) . .
O5 C25 N18 124.9(4) . .
N17 C25 N18 108.2(4) . .
N17 C26 N19 113.2(3) . .
N17 C26 C53 113.4(4) . .
N19 C26 C53 113.0(4) . .
N17 C26 C27 102.4(3) . .
N19 C26 C27 102.2(3) . .
C53 C26 C27 111.4(3) . .
N20 C27 N18 113.3(3) . .
N20 C27 C56 112.0(4) . .
N18 C27 C56 112.8(4) . .
N20 C27 C26 102.3(3) . .
N18 C27 C26 103.1(3) . .
C56 C27 C26 112.5(3) . .
O11 C28 N20 127.1(4) . .
O11 C28 N19 125.0(4) . .
N20 C28 N19 107.9(4) . .
N18 C29 N21 114.2(3) . .
N18 C29 H29A 108.7 . .
N21 C29 H29A 108.7 . .
N18 C29 H29B 108.7 . .
N21 C29 H29B 108.7 . .
H29A C29 H29B 107.6 . .
N23 C30 N20 114.9(3) . .
N23 C30 H30A 108.5 . .
N20 C30 H30A 108.5 . .
N23 C30 H30B 108.5 . .
N20 C30 H30B 108.5 . .
H30A C30 H30B 107.5 . .
O6 C31 N21 126.5(4) . .
O6 C31 N22 125.1(4) . .
N21 C31 N22 108.4(4) . .
N21 C32 N23 113.5(3) . .
N21 C32 C57 113.6(4) . .
N23 C32 C57 112.6(3) . .
N21 C32 C33 102.4(3) . .
N23 C32 C33 102.0(3) . .
C57 C32 C33 111.6(3) . .
N24 C33 N22 113.5(3) . .
N24 C33 C60 113.6(4) . .
N22 C33 C60 111.5(4) . .
N24 C33 C32 102.6(3) . .
N22 C33 C32 102.2(3) . .
C60 C33 C32 112.5(4) . .
O12 C34 N23 124.9(4) . .
O12 C34 N24 126.1(4) . .
N23 C34 N24 108.9(4) . .
N1 C35 N22 113.3(3) . .
N1 C35 H35A 108.9 . .
N22 C35 H35A 108.9 . .
N1 C35 H35B 108.9 . .
N22 C35 H35B 108.9 . .
H35A C35 H35B 107.7 . .
N3 C36 N24 114.8(4) . .
N3 C36 H36A 108.6 . .
N24 C36 H36A 108.6 . .
N3 C36 H36B 108.6 . .
N24 C36 H36B 108.6 . .
H36A C36 H36B 107.6 . .
C38 C37 C2 109.8(4) . .
C38 C37 H37A 109.7 . .
C2 C37 H37A 109.7 . .
C38 C37 H37B 109.7 . .
C2 C37 H37B 109.7 . .
H37A C37 H37B 108.2 . .
C37 C38 C39 112.3(5) . .
C37 C38 H38A 109.1 . .
C39 C38 H38A 109.1 . .
C37 C38 H38B 109.1 . .
C39 C38 H38B 109.1 . .
H38A C38 H38B 107.9 . .
C40 C39 C38 114.0(5) . .
C40 C39 H39A 108.7 . .
C38 C39 H39A 108.7 . .
C40 C39 H39B 108.7 . .
C38 C39 H39B 108.7 . .
H39A C39 H39B 107.6 . .
C39 C40 C3 110.9(5) . .
C39 C40 H40A 109.5 . .
C3 C40 H40A 109.5 . .
C39 C40 H40B 109.5 . .
C3 C40 H40B 109.5 . .
H40A C40 H40B 108.1 . .
C42 C41 C8 110.6(4) . .
C42 C41 H41A 109.5 . .
C8 C41 H41A 109.5 . .
C42 C41 H41B 109.5 . .
C8 C41 H41B 109.5 . .
H41A C41 H41B 108.1 . .
C41 C42 C43 111.8(5) . .
C41 C42 H42A 109.3 . .
C43 C42 H42A 109.3 . .
C41 C42 H42B 109.3 . .
C43 C42 H42B 109.3 . .
H42A C42 H42B 107.9 . .
C44 C43 C42 112.5(5) . .
C44 C43 H43A 109.1 . .
C42 C43 H43A 109.1 . .
C44 C43 H43B 109.1 . .
C42 C43 H43B 109.1 . .
H43A C43 H43B 107.8 . .
C43 C44 C9 112.3(5) . .
C43 C44 H44A 109.1 . .
C9 C44 H44A 109.1 . .
C43 C44 H44B 109.1 . .
C9 C44 H44B 109.1 . .
H44A C44 H44B 107.9 . .
C14 C45 C46 111.2(5) . .
C14 C45 H45A 109.4 . .
C46 C45 H45A 109.4 . .
C14 C45 H45B 109.4 . .
C46 C45 H45B 109.4 . .
H45A C45 H45B 108.0 . .
C47 C46 C45 112.5(4) . .
C47 C46 H46A 109.1 . .
C45 C46 H46A 109.1 . .
C47 C46 H46B 109.1 . .
C45 C46 H46B 109.1 . .
H46A C46 H46B 107.8 . .
C46 C47 C48 114.1(5) . .
C46 C47 H47A 108.7 . .
C48 C47 H47A 108.7 . .
C46 C47 H47B 108.7 . .
C48 C47 H47B 108.7 . .
H47A C47 H47B 107.6 . .
C47 C48 C15 111.1(4) . .
C47 C48 H48A 109.4 . .
C15 C48 H48A 109.4 . .
C47 C48 H48B 109.4 . .
C15 C48 H48B 109.4 . .
H48A C48 H48B 108.0 . .
C20 C49 C50 111.2(4) . .
C20 C49 H49A 109.4 . .
C50 C49 H49A 109.4 . .
C20 C49 H49B 109.4 . .
C50 C49 H49B 109.4 . .
H49A C49 H49B 108.0 . .
C49 C50 C51 111.8(4) . .
C49 C50 H50A 109.3 . .
C51 C50 H50A 109.3 . .
C49 C50 H50B 109.3 . .
C51 C50 H50B 109.3 . .
H50A C50 H50B 107.9 . .
C52 C51 C50 113.4(4) . .
C52 C51 H51A 108.9 . .
C50 C51 H51A 108.9 . .
C52 C51 H51B 108.9 . .
C50 C51 H51B 108.9 . .
H51A C51 H51B 107.7 . .
C51 C52 C21 111.3(4) . .
C51 C52 H52A 109.4 . .
C21 C52 H52A 109.4 . .
C51 C52 H52B 109.4 . .
C21 C52 H52B 109.4 . .
H52A C52 H52B 108.0 . .
C26 C53 C54 110.3(4) . .
C26 C53 H53A 109.6 . .
C54 C53 H53A 109.6 . .
C26 C53 H53B 109.6 . .
C54 C53 H53B 109.6 . .
H53A C53 H53B 108.1 . .
C55 C54 C53 112.8(4) . .
C55 C54 H54A 109.0 . .
C53 C54 H54A 109.0 . .
C55 C54 H54B 109.0 . .
C53 C54 H54B 109.0 . .
H54A C54 H54B 107.8 . .
C54 C55 C56 113.1(4) . .
C54 C55 H55A 109.0 . .
C56 C55 H55A 109.0 . .
C54 C55 H55B 109.0 . .
C56 C55 H55B 109.0 . .
H55A C55 H55B 107.8 . .
C55 C56 C27 110.2(4) . .
C55 C56 H56A 109.6 . .
C27 C56 H56A 109.6 . .
C55 C56 H56B 109.6 . .
C27 C56 H56B 109.6 . .
H56A C56 H56B 108.1 . .
C32 C57 C58 110.9(4) . .
C32 C57 H57A 109.5 . .
C58 C57 H57A 109.5 . .
C32 C57 H57B 109.5 . .
C58 C57 H57B 109.5 . .
H57A C57 H57B 108.1 . .
C57 C58 C59 113.0(4) . .
C57 C58 H58A 109.0 . .
C59 C58 H58A 109.0 . .
C57 C58 H58B 109.0 . .
C59 C58 H58B 109.0 . .
H58A C58 H58B 107.8 . .
C60 C59 C58 112.7(4) . .
C60 C59 H59A 109.0 . .
C58 C59 H59A 109.0 . .
C60 C59 H59B 109.0 . .
C58 C59 H59B 109.0 . .
H59A C59 H59B 107.8 . .
C59 C60 C33 110.3(4) . .
C59 C60 H60A 109.6 . .
C33 C60 H60A 109.6 . .
C59 C60 H60B 109.6 . .
C33 C60 H60B 109.6 . .
H60A C60 H60B 108.1 . .
C1 N1 C35 121.2(4) . .
C1 N1 C2 112.5(4) . .
C35 N1 C2 125.5(4) . .
C1 N2 C5 119.3(4) . .
C1 N2 C3 112.9(4) . .
C5 N2 C3 126.1(4) . .
C4 N3 C36 122.1(4) . .
C4 N3 C2 112.9(4) . .
C36 N3 C2 124.7(4) . .
C4 N4 C3 114.1(4) . .
C4 N4 C6 119.6(4) . .
C3 N4 C6 126.0(4) . .
C7 N5 C5 119.9(4) . .
C7 N5 C8 112.7(4) . .
C5 N5 C8 126.0(4) . .
C7 N6 C11 122.0(4) . .
C7 N6 C9 112.5(4) . .
C11 N6 C9 125.4(4) . .
C10 N7 C8 113.0(4) . .
C10 N7 C6 121.3(4) . .
C8 N7 C6 125.2(4) . .
C10 N8 C12 121.5(4) . .
C10 N8 C9 113.3(4) . .
C12 N8 C9 123.5(4) . .
C13 N9 C14 113.2(4) . .
C13 N9 C11 122.1(4) . .
C14 N9 C11 124.4(4) . .
C13 N10 C17 121.6(4) . .
C13 N10 C15 112.6(4) . .
C17 N10 C15 125.1(4) . .
C16 N11 C14 112.6(4) . .
C16 N11 C12 119.4(4) . .
C14 N11 C12 126.5(4) . .
C16 N12 C18 121.5(4) . .
C16 N12 C15 112.7(4) . .
C18 N12 C15 125.4(4) . .
C19 N13 C17 121.7(4) . .
C19 N13 C20 113.2(3) . .
C17 N13 C20 124.9(4) . .
C19 N14 C23 121.8(4) . .
C19 N14 C21 112.4(3) . .
C23 N14 C21 124.8(3) . .
C22 N15 C18 120.7(4) . .
C22 N15 C20 113.4(4) . .
C18 N15 C20 125.3(4) . .
C22 N16 C24 121.4(4) . .
C22 N16 C21 112.8(3) . .
C24 N16 C21 124.7(4) . .
C25 N17 C23 119.5(4) . .
C25 N17 C26 113.0(3) . .
C23 N17 C26 125.5(4) . .
C25 N18 C29 121.1(4) . .
C25 N18 C27 112.6(3) . .
C29 N18 C27 125.9(3) . .
C28 N19 C24 122.0(4) . .
C28 N19 C26 112.9(3) . .
C24 N19 C26 125.1(4) . .
C28 N20 C27 114.0(3) . .
C28 N20 C30 120.2(4) . .
C27 N20 C30 125.1(3) . .
C31 N21 C32 113.9(3) . .
C31 N21 C29 120.7(4) . .
C32 N21 C29 125.3(4) . .
C31 N22 C35 120.8(4) . .
C31 N22 C33 112.6(3) . .
C35 N22 C33 125.8(4) . .
C34 N23 C30 120.7(4) . .
C34 N23 C32 112.5(3) . .
C30 N23 C32 124.3(3) . .
C34 N24 C33 113.7(4) . .
C34 N24 C36 120.6(4) . .
C33 N24 C36 125.6(4) . .

loop_
_geom_bond_atom_site_label_1
_geom_bond_atom_site_label_2
_geom_bond_distance
_geom_bond_site_symmetry_2
Cd1 Cl4 2.4052(17) .
Cd1 Cl3 2.4412(15) .
Cd1 Cl1 2.4727(14) .
Cd1 Cl2 2.4840(15) .
C1 O1 1.225(6) .
C1 N1 1.363(6) .
C1 N2 1.367(6) .
C2 N1 1.463(6) .
C2 N3 1.466(6) .
C2 C37 1.533(6) .
C2 C3 1.568(6) .
C3 N4 1.440(6) .
C3 N2 1.466(6) .
C3 C40 1.547(6) .
C4 O7 1.223(6) .
C4 N4 1.355(6) .
C4 N3 1.360(6) .
C5 N5 1.435(6) .
C5 N2 1.459(6) .
C5 H5A 0.9800 .
C5 H5B 0.9800 .
C6 N7 1.459(6) .
C6 N4 1.463(6) .
C6 H6A 0.9800 .
C6 H6B 0.9800 .
C7 O2 1.223(6) .
C7 N5 1.364(7) .
C7 N6 1.377(6) .
C8 N7 1.448(6) .
C8 N5 1.469(6) .
C8 C41 1.534(6) .
C8 C9 1.571(6) .
C9 N8 1.459(6) .
C9 N6 1.461(6) .
C9 C44 1.530(6) .
C10 O8 1.211(7) .
C10 N7 1.358(6) .
C10 N8 1.360(7) .
C11 N6 1.444(6) .
C11 N9 1.459(6) .
C11 H11A 0.9800 .
C11 H11B 0.9800 .
C12 N8 1.452(6) .
C12 N11 1.460(6) .
C12 H12A 0.9800 .
C12 H12B 0.9800 .
C13 O3 1.230(6) .
C13 N9 1.355(6) .
C13 N10 1.386(6) .
C14 N9 1.455(6) .
C14 N11 1.460(6) .
C14 C45 1.521(6) .
C14 C15 1.571(7) .
C15 N10 1.449(6) .
C15 N12 1.457(6) .
C15 C48 1.537(6) .
C16 O9 1.228(6) .
C16 N12 1.363(6) .
C16 N11 1.368(6) .
C17 N10 1.433(6) .
C17 N13 1.457(6) .
C17 H17A 0.9800 .
C17 H17B 0.9800 .
C18 N15 1.436(6) .
C18 N12 1.440(6) .
C18 H18A 0.9800 .
C18 H18B 0.9800 .
C19 O4 1.219(5) .
C19 N13 1.360(6) .
C19 N14 1.365(6) .
C20 N15 1.452(6) .
C20 N13 1.458(6) .
C20 C49 1.526(6) .
C20 C21 1.585(6) .
C21 N16 1.459(5) .
C21 N14 1.473(5) .
C21 C52 1.530(6) .
C22 O10 1.218(6) .
C22 N16 1.365(6) .
C22 N15 1.371(6) .
C23 N14 1.434(6) .
C23 N17 1.445(5) .
C23 H23A 0.9800 .
C23 H23B 0.9800 .
C24 N16 1.445(5) .
C24 N19 1.448(5) .
C24 H24A 0.9800 .
C24 H24B 0.9800 .
C25 O5 1.218(6) .
C25 N17 1.371(6) .
C25 N18 1.375(6) .
C26 N17 1.452(6) .
C26 N19 1.456(6) .
C26 C53 1.534(6) .
C26 C27 1.576(6) .
C27 N20 1.445(6) .
C27 N18 1.449(6) .
C27 C56 1.536(6) .
C28 O11 1.227(5) .
C28 N20 1.353(6) .
C28 N19 1.369(6) .
C29 N18 1.447(5) .
C29 N21 1.453(6) .
C29 H29A 0.9800 .
C29 H29B 0.9800 .
C30 N23 1.444(5) .
C30 N20 1.472(5) .
C30 H30A 0.9800 .
C30 H30B 0.9800 .
C31 O6 1.231(5) .
C31 N21 1.343(6) .
C31 N22 1.376(6) .
C32 N21 1.446(5) .
C32 N23 1.481(5) .
C32 C57 1.516(6) .
C32 C33 1.587(6) .
C33 N24 1.447(6) .
C33 N22 1.450(5) .
C33 C60 1.531(5) .
C34 O12 1.226(6) .
C34 N23 1.360(6) .
C34 N24 1.362(6) .
C35 N1 1.447(6) .
C35 N22 1.447(6) .
C35 H35A 0.9800 .
C35 H35B 0.9800 .
C36 N3 1.446(6) .
C36 N24 1.453(6) .
C36 H36A 0.9800 .
C36 H36B 0.9800 .
C37 C38 1.529(7) .
C37 H37A 0.9800 .
C37 H37B 0.9800 .
C38 C39 1.541(9) .
C38 H38A 0.9800 .
C38 H38B 0.9800 .
C39 C40 1.485(10) .
C39 H39A 0.9800 .
C39 H39B 0.9800 .
C40 H40A 0.9800 .
C40 H40B 0.9800 .
C41 C42 1.505(8) .
C41 H41A 0.9800 .
C41 H41B 0.9800 .
C42 C43 1.560(10) .
C42 H42A 0.9800 .
C42 H42B 0.9800 .
C43 C44 1.523(9) .
C43 H43A 0.9800 .
C43 H43B 0.9800 .
C44 H44A 0.9800 .
C44 H44B 0.9800 .
C45 C46 1.561(8) .
C45 H45A 0.9800 .
C45 H45B 0.9800 .
C46 C47 1.500(9) .
C46 H46A 0.9800 .
C46 H46B 0.9800 .
C47 C48 1.528(7) .
C47 H47A 0.9800 .
C47 H47B 0.9800 .
C48 H48A 0.9800 .
C48 H48B 0.9800 .
C49 C50 1.528(7) .
C49 H49A 0.9800 .
C49 H49B 0.9800 .
C50 C51 1.551(7) .
C50 H50A 0.9800 .
C50 H50B 0.9800 .
C51 C52 1.526(6) .
C51 H51A 0.9800 .
C51 H51B 0.9800 .
C52 H52A 0.9800 .
C52 H52B 0.9800 .
C53 C54 1.546(7) .
C53 H53A 0.9800 .
C53 H53B 0.9800 .
C54 C55 1.525(8) .
C54 H54A 0.9800 .
C54 H54B 0.9800 .
C55 C56 1.534(7) .
C55 H55A 0.9800 .
C55 H55B 0.9800 .
C56 H56A 0.9800 .
C56 H56B 0.9800 .
C57 C58 1.533(6) .
C57 H57A 0.9800 .
C57 H57B 0.9800 .
C58 C59 1.542(8) .
C58 H58A 0.9800 .
C58 H58B 0.9800 .
C59 C60 1.518(7) .
C59 H59A 0.9800 .
C59 H59B 0.9800 .
C60 H60A 0.9800 .
C60 H60B 0.9800 .
